data_4106912
loop_
_publ_author_name
'Li-Yen Lin'
'Yi-Hong Chen'
'Zheng-Yu Huang'
'Hao-Wu Lin'
'Shu-Hua Chou'
'Francis Lin'
'Chang-Wen Chen'
'Yi-Hung Liu'
'Ken-Tsung Wong'

_publ_section_title
;
 A Low-Energy-Gap Organic Dye for High-Performance Small-Molecule Organic
 Solar Cells
;
_journal_name_full 'Journal of the American Chemical Society'
_journal_page_first 15822
_journal_page_last 15825
_journal_paper_doi 10.1021/ja205126t
_journal_volume 133
_journal_year 2011
_chemical_formula_sum 'C28 H19 N5 S2'
_chemical_formula_weight 489.60
_chemical_name_systematic
; 
 ? 
;
_space_group_IT_number 14
_symmetry_cell_setting monoclinic
_symmetry_space_group_name_Hall '-P 2ybc'
_symmetry_space_group_name_H-M 'P 1 21/c 1'
_atom_sites_solution_hydrogens geom
_atom_sites_solution_primary direct
_atom_sites_solution_secondary difmap
_audit_creation_method SHELXL-97
_cell_angle_alpha 90.00
_cell_angle_beta 92.984(2)
_cell_angle_gamma 90.00
_cell_formula_units_Z 4
_cell_length_a 7.6787(2)
_cell_length_b 16.9340(4)
_cell_length_c 18.3591(4)
_cell_measurement_reflns_used 6803
_cell_measurement_temperature 295(2)
_cell_measurement_theta_max 76.8630
_cell_measurement_theta_min 3.5501
_cell_volume 2384.02(10)
_computing_cell_refinement
; 
CrysAlisPro, Agilent Technologies, 
Version 1.171.34.49 (release 20-01-2011 CrysAlis171 .NET) 
(compiled Jan 20 2011,15:58:25) 
empirical absorption correction using spherical harmonics, 
 implemented in SCALE3 ABSPACK scaling algorithm. 
;
_computing_data_collection
; 
CrysAlisPro, Agilent Technologies, 
Version 1.171.34.49 (release 20-01-2011 CrysAlis171 .NET) 
(compiled Jan 20 2011,15:58:25) 
empirical absorption correction using spherical harmonics, 
 implemented in SCALE3 ABSPACK scaling algorithm. 
;
_computing_data_reduction
; 
CrysAlisPro, Agilent Technologies, 
Version 1.171.34.49 (release 20-01-2011 CrysAlis171 .NET) 
(compiled Jan 20 2011,15:58:25) 
empirical absorption correction using spherical harmonics, 
 implemented in SCALE3 ABSPACK scaling algorithm. 
;
_computing_molecular_graphics SHELXTL
_computing_publication_material SHELXTL
_computing_structure_refinement 'SHELXL-97 (Sheldrick, 1997)'
_computing_structure_solution 'SHELXS-97 (Sheldrick, 1990)'
_diffrn_ambient_temperature 295(2)
_diffrn_measured_fraction_theta_full 1.000
_diffrn_measured_fraction_theta_max 1.000
_diffrn_measurement_device_type 'Oxford Diffraction Gemini A'
_diffrn_measurement_method CCD
_diffrn_radiation_monochromator graphite
_diffrn_radiation_source 'fine-focus sealed tube'
_diffrn_radiation_type CuK\a
_diffrn_radiation_wavelength 1.54178
_diffrn_reflns_av_R_equivalents 0.0253
_diffrn_reflns_av_sigmaI/netI 0.0235
_diffrn_reflns_limit_h_max 9
_diffrn_reflns_limit_h_min -6
_diffrn_reflns_limit_k_max 20
_diffrn_reflns_limit_k_min -20
_diffrn_reflns_limit_l_max 22
_diffrn_reflns_limit_l_min -22
_diffrn_reflns_number 14007
_diffrn_reflns_theta_full 68.00
_diffrn_reflns_theta_max 68.00
_diffrn_reflns_theta_min 3.55
_exptl_absorpt_coefficient_mu 2.237
_exptl_absorpt_correction_T_max 1.00000
_exptl_absorpt_correction_T_min 0.74999
_exptl_absorpt_correction_type multi-scan
_exptl_absorpt_process_details
; 
CrysAlisPro, Agilent Technologies, 
Version 1.171.34.49 (release 20-01-2011 CrysAlis171 .NET) 
(compiled Jan 20 2011,15:58:25) 
empirical absorption correction using spherical harmonics, 
 implemented in SCALE3 ABSPACK scaling algorithm. 
;
_exptl_crystal_density_diffrn 1.364
_exptl_crystal_F_000 1016
_exptl_crystal_size_max 0.20
_exptl_crystal_size_mid 0.15
_exptl_crystal_size_min 0.10
_refine_diff_density_max 0.424
_refine_diff_density_min -0.285
_refine_diff_density_rms 0.059
_refine_ls_extinction_method none
_refine_ls_goodness_of_fit_ref 1.132
_refine_ls_hydrogen_treatment mixed
_refine_ls_matrix_type full
_refine_ls_number_parameters 316
_refine_ls_number_reflns 4346
_refine_ls_number_restraints 0
_refine_ls_restrained_S_all 1.132
_refine_ls_R_factor_all 0.0473
_refine_ls_R_factor_gt 0.0429
_refine_ls_shift/su_max 0.022
_refine_ls_shift/su_mean 0.004
_refine_ls_structure_factor_coef Fsqd
_refine_ls_weighting_details 'calc w=1/[\s^2^(Fo^2^)+(0.1000P)^2^+0.0000P] where P=(Fo^2^+2Fc^2^)/3'
_refine_ls_weighting_scheme calc
_refine_ls_wR_factor_gt 0.1272
_refine_ls_wR_factor_ref 0.1351
_reflns_number_gt 3910
_reflns_number_total 4346
_reflns_threshold_expression >2sigma(I)
_cod_data_source_file ja205126t_si_001.cif
_cod_data_source_block ic14908
_cod_database_code 4106912

loop_
_symmetry_equiv_pos_as_xyz
'x, y, z'
'-x, y+1/2, -z+1/2'
'-x, -y, -z'
'x, -y-1/2, z-1/2'

loop_
_atom_site_label
_atom_site_type_symbol
_atom_site_fract_x
_atom_site_fract_y
_atom_site_fract_z
_atom_site_U_iso_or_equiv
_atom_site_adp_type
_atom_site_occupancy
_atom_site_symmetry_multiplicity
_atom_site_calc_flag
_atom_site_refinement_flags
S1 S 0.31247(6) 0.96784(3) 0.65158(2) 0.03368(16) Uani 1 1 d .
S2 S 0.06028(5) 0.90365(2) 0.32556(2) 0.02981(16) Uani 1 1 d .
N1 N 0.22636(17) 0.93228(8) 0.57657(7) 0.0289(3) Uani 1 1 d .
N2 N 0.38339(19) 1.05220(9) 0.62403(8) 0.0323(3) Uani 1 1 d .
N3 N 0.6794(3) 1.36752(11) 0.57116(13) 0.0567(5) Uani 1 1 d .
N4 N 0.5936(2) 1.25383(11) 0.36151(10) 0.0480(4) Uani 1 1 d .
N5 N -0.1120(2) 0.77346(8) 0.27583(8) 0.0352(3) Uani 1 1 d .
C1 C 0.25019(19) 0.98659(9) 0.52491(9) 0.0244(3) Uani 1 1 d .
C2 C 0.34061(19) 1.05600(10) 0.55217(9) 0.0273(3) Uani 1 1 d .
C3 C 0.3803(2) 1.12007(9) 0.50490(9) 0.0277(3) Uani 1 1 d .
C4 C 0.3211(2) 1.11157(10) 0.43233(9) 0.0291(3) Uani 1 1 d .
H4A H 0.3416 1.1524 0.4000 0.035 Uiso 1 1 calc R
C5 C 0.2327(2) 1.04475(10) 0.40575(9) 0.0275(3) Uani 1 1 d .
H5A H 0.1967 1.0435 0.3566 0.033 Uiso 1 1 calc R
C6 C 0.19513(19) 0.97972(9) 0.44887(9) 0.0247(3) Uani 1 1 d .
C7 C 0.1077(2) 0.91093(9) 0.41972(8) 0.0249(3) Uani 1 1 d .
C8 C 0.0465(2) 0.84471(9) 0.45419(9) 0.0277(3) Uani 1 1 d .
H8A H 0.0602 0.8371 0.5043 0.033 Uiso 1 1 calc R
C9 C -0.0377(2) 0.79004(9) 0.40738(9) 0.0290(3) Uani 1 1 d .
H9A H -0.0851 0.7429 0.4232 0.035 Uiso 1 1 calc R
C10 C -0.0432(2) 0.81354(9) 0.33498(9) 0.0282(3) Uani 1 1 d .
C11 C 0.4683(2) 1.18875(10) 0.53528(10) 0.0325(4) Uani 1 1 d .
H11A H 0.4722 1.1927 0.5859 0.039 Uiso 1 1 calc R
C12 C 0.5460(2) 1.24829(10) 0.49981(11) 0.0337(4) Uani 1 1 d .
C13 C 0.6204(2) 1.31441(11) 0.54037(12) 0.0409(4) Uani 1 1 d .
C14 C 0.5695(2) 1.25108(10) 0.42292(11) 0.0358(4) Uani 1 1 d .
C15 C -0.1557(2) 0.69174(9) 0.28440(8) 0.0294(3) Uani 1 1 d .
C16 C -0.3290(2) 0.66851(10) 0.28153(9) 0.0338(4) Uani 1 1 d .
H16A H -0.4170 0.7051 0.2708 0.041 Uiso 1 1 calc R
C17 C -0.3702(2) 0.59022(10) 0.29473(10) 0.0340(4) Uani 1 1 d .
H17A H -0.4866 0.5748 0.2929 0.041 Uiso 1 1 calc R
C18 C -0.2415(2) 0.53434(9) 0.31057(9) 0.0301(4) Uani 1 1 d .
C19 C -0.0684(2) 0.55847(10) 0.31158(9) 0.0323(4) Uani 1 1 d .
H19A H 0.0197 0.5216 0.3209 0.039 Uiso 1 1 calc R
C20 C -0.0248(2) 0.63658(10) 0.29898(9) 0.0314(4) Uani 1 1 d .
H20A H 0.0916 0.6519 0.3003 0.038 Uiso 1 1 calc R
C21 C -0.2871(3) 0.45036(11) 0.32944(11) 0.0409(4) Uani 1 1 d .
H21A H -0.1820 0.4205 0.3388 0.061 Uiso 1 1 calc R
H21B H -0.3543 0.4271 0.2894 0.061 Uiso 1 1 calc R
H21C H -0.3542 0.4501 0.3721 0.061 Uiso 1 1 calc R
C22 C -0.1337(2) 0.80953(9) 0.20568(9) 0.0297(3) Uani 1 1 d .
C23 C -0.2408(2) 0.87498(10) 0.19554(10) 0.0319(4) Uani 1 1 d .
H23A H -0.3016 0.8946 0.2341 0.038 Uiso 1 1 calc R
C24 C -0.2569(2) 0.91110(10) 0.12762(10) 0.0336(4) Uani 1 1 d .
H24A H -0.3275 0.9554 0.1213 0.040 Uiso 1 1 calc R
C25 C -0.1690(3) 0.88208(11) 0.06867(10) 0.0352(4) Uani 1 1 d .
C26 C -0.0635(3) 0.81591(11) 0.08016(10) 0.0416(4) Uani 1 1 d .
H26A H -0.0035 0.7957 0.0416 0.050 Uiso 1 1 calc R
C27 C -0.0459(3) 0.77941(11) 0.14761(10) 0.0376(4) Uani 1 1 d .
H27A H 0.0245 0.7350 0.1540 0.045 Uiso 1 1 calc R
C28 C -0.1855(3) 0.92177(14) -0.00473(11) 0.0511(5) Uani 1 1 d .
H28B H -0.1162 0.8939 -0.0384 0.077 Uiso 1 1 calc R
H28C H -0.1453 0.9753 -0.0003 0.077 Uiso 1 1 calc R
H28D H -0.3054 0.9214 -0.0224 0.077 Uiso 1 1 calc R

loop_
_atom_site_aniso_label
_atom_site_aniso_U_11
_atom_site_aniso_U_22
_atom_site_aniso_U_33
_atom_site_aniso_U_23
_atom_site_aniso_U_13
_atom_site_aniso_U_12
S1 0.0426(3) 0.0366(3) 0.0214(2) -0.00080(15) -0.00178(17) 0.00019(16)
S2 0.0460(3) 0.0239(2) 0.0193(2) 0.00118(13) -0.00013(17) -0.00584(14)
N1 0.0338(7) 0.0294(7) 0.0234(7) 0.0002(5) 0.0011(5) 0.0039(5)
N2 0.0345(7) 0.0344(7) 0.0277(7) -0.0048(6) 0.0002(5) 0.0015(6)
N3 0.0553(10) 0.0415(10) 0.0724(14) -0.0148(9) -0.0067(9) -0.0110(8)
N4 0.0538(10) 0.0426(9) 0.0472(10) 0.0075(7) 0.0000(8) -0.0135(7)
N5 0.0594(9) 0.0226(7) 0.0229(7) 0.0002(5) -0.0053(6) -0.0054(6)
C1 0.0242(7) 0.0238(7) 0.0252(8) -0.0020(6) 0.0019(5) 0.0038(5)
C2 0.0260(7) 0.0297(8) 0.0262(8) -0.0045(6) 0.0016(6) 0.0045(6)
C3 0.0263(7) 0.0246(7) 0.0322(9) -0.0042(6) 0.0018(6) 0.0004(6)
C4 0.0314(7) 0.0250(7) 0.0308(8) 0.0022(6) 0.0013(6) -0.0004(6)
C5 0.0317(7) 0.0287(8) 0.0221(7) 0.0001(6) -0.0002(6) 0.0007(6)
C6 0.0257(7) 0.0243(7) 0.0240(8) -0.0018(6) 0.0017(5) 0.0038(6)
C7 0.0320(7) 0.0246(7) 0.0181(7) -0.0020(5) 0.0003(6) 0.0035(6)
C8 0.0368(8) 0.0254(7) 0.0208(7) -0.0001(6) 0.0017(6) 0.0020(6)
C9 0.0407(8) 0.0231(7) 0.0231(7) 0.0010(6) 0.0011(6) -0.0025(6)
C10 0.0389(8) 0.0207(7) 0.0249(8) -0.0005(6) -0.0007(6) -0.0001(6)
C11 0.0302(7) 0.0322(8) 0.0347(9) -0.0066(7) -0.0020(6) 0.0013(6)
C12 0.0303(8) 0.0264(8) 0.0436(10) -0.0052(7) -0.0052(7) -0.0008(6)
C13 0.0379(9) 0.0325(9) 0.0516(11) -0.0051(8) -0.0034(8) -0.0032(7)
C14 0.0337(8) 0.0239(8) 0.0493(11) 0.0022(7) -0.0039(7) -0.0057(6)
C15 0.0476(9) 0.0214(7) 0.0190(7) -0.0016(6) -0.0015(6) -0.0020(6)
C16 0.0398(9) 0.0321(8) 0.0288(8) -0.0004(6) -0.0046(7) 0.0048(7)
C17 0.0353(8) 0.0365(9) 0.0297(9) -0.0028(7) -0.0025(7) -0.0061(7)
C18 0.0445(9) 0.0245(8) 0.0214(7) -0.0035(6) 0.0030(6) -0.0038(6)
C19 0.0406(9) 0.0256(8) 0.0309(8) -0.0025(6) 0.0031(7) 0.0044(6)
C20 0.0348(8) 0.0284(8) 0.0312(8) -0.0028(6) 0.0018(6) -0.0031(6)
C21 0.0577(11) 0.0289(9) 0.0368(9) -0.0018(7) 0.0102(8) -0.0097(8)
C22 0.0435(9) 0.0228(7) 0.0223(8) -0.0006(6) -0.0048(6) -0.0046(6)
C23 0.0409(9) 0.0293(8) 0.0255(8) -0.0016(6) 0.0014(6) -0.0015(6)
C24 0.0407(9) 0.0284(8) 0.0310(9) 0.0021(6) -0.0053(7) -0.0008(7)
C25 0.0494(10) 0.0319(8) 0.0236(8) 0.0017(7) -0.0041(7) -0.0093(7)
C26 0.0611(12) 0.0389(10) 0.0253(8) -0.0064(7) 0.0068(8) -0.0008(8)
C27 0.0543(10) 0.0273(8) 0.0310(9) -0.0025(7) -0.0007(7) 0.0050(7)
C28 0.0754(14) 0.0497(11) 0.0272(9) 0.0093(9) -0.0066(9) -0.0108(10)

loop_
_atom_type_symbol
_atom_type_description
_atom_type_scat_dispersion_real
_atom_type_scat_dispersion_imag
_atom_type_scat_source
C C 0.0181 0.0091 'International Tables Vol C Tables 4.2.6.8 and 6.1.1.4'
H H 0.0000 0.0000 'International Tables Vol C Tables 4.2.6.8 and 6.1.1.4'
N N 0.0311 0.0180 'International Tables Vol C Tables 4.2.6.8 and 6.1.1.4'
S S 0.3331 0.5567 'International Tables Vol C Tables 4.2.6.8 and 6.1.1.4'

loop_
_geom_angle_atom_site_label_1
_geom_angle_atom_site_label_2
_geom_angle_atom_site_label_3
_geom_angle
N1 S1 N2 101.09(8)
C10 S2 C7 92.09(8)
C1 N1 S1 106.43(11)
C2 N2 S1 106.24(12)
C10 N5 C22 121.86(14)
C10 N5 C15 118.43(14)
C22 N5 C15 119.65(13)
N1 C1 C2 113.25(14)
N1 C1 C6 125.85(14)
C2 C1 C6 120.90(14)
N2 C2 C1 112.99(15)
N2 C2 C3 125.59(15)
C1 C2 C3 121.41(15)
C4 C3 C11 125.18(16)
C4 C3 C2 115.62(14)
C11 C3 C2 119.12(15)
C3 C4 C5 123.18(15)
C6 C5 C4 123.58(15)
C5 C6 C7 122.41(15)
C5 C6 C1 115.27(14)
C7 C6 C1 122.33(14)
C8 C7 C6 130.69(15)
C8 C7 S2 109.66(12)
C6 C7 S2 119.64(12)
C7 C8 C9 114.41(14)
C10 C9 C8 112.90(14)
N5 C10 C9 127.73(15)
N5 C10 S2 121.30(13)
C9 C10 S2 110.93(12)
C12 C11 C3 128.54(17)
C11 C12 C14 125.37(16)
C11 C12 C13 120.04(18)
C14 C12 C13 114.53(16)
N3 C13 C12 178.6(2)
N4 C14 C12 177.96(19)
C20 C15 C16 120.03(15)
C20 C15 N5 119.93(16)
C16 C15 N5 119.97(16)
C17 C16 C15 119.46(16)
C16 C17 C18 121.46(16)
C19 C18 C17 118.19(15)
C19 C18 C21 120.48(16)
C17 C18 C21 121.28(16)
C20 C19 C18 121.14(15)
C19 C20 C15 119.70(16)
C27 C22 C23 119.94(16)
C27 C22 N5 119.79(16)
C23 C22 N5 120.27(16)
C24 C23 C22 119.81(16)
C23 C24 C25 121.17(17)
C26 C25 C24 117.86(16)
C26 C25 C28 121.08(19)
C24 C25 C28 121.05(18)
C25 C26 C27 121.61(18)
C22 C27 C26 119.61(17)

loop_
_geom_bond_atom_site_label_1
_geom_bond_atom_site_label_2
_geom_bond_distance
S1 N1 1.6128(14)
S1 N2 1.6192(16)
S2 C10 1.7332(16)
S2 C7 1.7522(15)
N1 C1 1.341(2)
N2 C2 1.344(2)
N3 C13 1.143(3)
N4 C14 1.153(3)
N5 C10 1.364(2)
N5 C22 1.427(2)
N5 C15 1.435(2)
C1 C2 1.441(2)
C1 C6 1.442(2)
C2 C3 1.432(2)
C3 C4 1.393(2)
C3 C11 1.443(2)
C4 C5 1.395(2)
C5 C6 1.395(2)
C6 C7 1.434(2)
C7 C8 1.382(2)
C8 C9 1.399(2)
C9 C10 1.386(2)
C11 C12 1.356(3)
C12 C14 1.433(3)
C12 C13 1.446(2)
C15 C20 1.388(2)
C15 C16 1.386(3)
C16 C17 1.387(3)
C17 C18 1.388(3)
C18 C19 1.389(3)
C18 C21 1.509(2)
C19 C20 1.387(2)
C22 C27 1.388(3)
C22 C23 1.386(2)
C23 C24 1.389(2)
C24 C25 1.394(3)
C25 C26 1.392(3)
C25 C28 1.505(2)
C26 C27 1.384(3)

loop_
_cod_related_entry_id
_cod_related_entry_database
_cod_related_entry_code
1 ChemSpider 30660276
